data_4517204
loop_
_publ_author_name
'Botes, Delbert S.'
'Khorasani, Sanaz'
'Duminy, Welni'
'Levendis, Demetrius C.'
'Fernandes, Manuel A.'

_publ_section_title
;
 Supramolecular Inhibition of [4 + 2] Diels--Alder Reactions in
 Charge-Transfer Crystals
;
_journal_issue 1
_journal_name_full 'Crystal Growth &amp; Design'
_journal_page_first 291
_journal_paper_doi 10.1021/acs.cgd.9b01167
_journal_volume 20
_journal_year 2019
_chemical_formula_moiety 'C22 H14 N2 O4 S2, C15 H10 O'
_chemical_formula_sum 'C37 H24 N2 O5 S2'
_chemical_formula_weight 640.70
_space_group_crystal_system monoclinic
_space_group_IT_number 14
_space_group_name_Hall '-P 2yn'
_space_group_name_H-M_alt 'P 1 21/n 1'
_atom_sites_solution_hydrogens geom
_atom_sites_solution_primary direct
_audit_creation_date 2019-08-21
_audit_creation_method
;
Olex2 1.2
(compiled 2018.05.29 svn.r3508 for OlexSys, GUI svn.r5506)
;
_cell_angle_alpha 90
_cell_angle_beta 98.197(3)
_cell_angle_gamma 90
_cell_formula_units_Z 2
_cell_length_a 8.1610(6)
_cell_length_b 7.3167(5)
_cell_length_c 25.7134(14)
_cell_measurement_reflns_used 1556
_cell_measurement_temperature 173(2)
_cell_measurement_theta_max 25.23
_cell_measurement_theta_min 2.53
_cell_volume 1519.70(17)
_computing_molecular_graphics 'Olex2 (Dolomanov et al., 2009)'
_computing_publication_material 'Olex2 (Dolomanov et al., 2009)'
_computing_structure_refinement 'ShelXL (Sheldrick, 2015)'
_computing_structure_solution 'ShelXS (Sheldrick, 2008)'
_diffrn_ambient_temperature 173.15
_diffrn_measured_fraction_theta_full 1.000
_diffrn_measured_fraction_theta_max 0.999
_diffrn_measurement_device_type 'Bruker APEX-II CCD'
_diffrn_measurement_method '\f and \w scans'
_diffrn_radiation_type MoK\a
_diffrn_radiation_wavelength 0.71073
_diffrn_reflns_av_R_equivalents 0.0855
_diffrn_reflns_av_unetI/netI 0.1058
_diffrn_reflns_Laue_measured_fraction_full 1.000
_diffrn_reflns_Laue_measured_fraction_max 0.999
_diffrn_reflns_limit_h_max 10
_diffrn_reflns_limit_h_min -6
_diffrn_reflns_limit_k_max 9
_diffrn_reflns_limit_k_min -8
_diffrn_reflns_limit_l_max 33
_diffrn_reflns_limit_l_min -33
_diffrn_reflns_number 10368
_diffrn_reflns_point_group_measured_fraction_full 1.000
_diffrn_reflns_point_group_measured_fraction_max 0.999
_diffrn_reflns_theta_full 25.242
_diffrn_reflns_theta_max 28.000
_diffrn_reflns_theta_min 1.600
_diffrn_standards_number 0
_exptl_absorpt_coefficient_mu 0.225
_exptl_absorpt_correction_type none
_exptl_crystal_colour green
_exptl_crystal_colour_primary green
_exptl_crystal_density_diffrn 1.400
_exptl_crystal_description plate
_exptl_crystal_F_000 664
_exptl_crystal_size_max 0.362
_exptl_crystal_size_mid 0.149
_exptl_crystal_size_min 0.075
_refine_diff_density_max 0.308
_refine_diff_density_min -0.393
_refine_diff_density_rms 0.074
_refine_ls_extinction_method none
_refine_ls_goodness_of_fit_ref 0.910
_refine_ls_hydrogen_treatment constr
_refine_ls_matrix_type full
_refine_ls_number_parameters 280
_refine_ls_number_reflns 3671
_refine_ls_number_restraints 134
_refine_ls_restrained_S_all 0.896
_refine_ls_R_factor_all 0.1111
_refine_ls_R_factor_gt 0.0500
_refine_ls_shift/su_max 0.000
_refine_ls_shift/su_mean 0.000
_refine_ls_structure_factor_coef Fsqd
_refine_ls_weighting_details 'w=1/[\s^2^(Fo^2^)+(0.0345P)^2^] where P=(Fo^2^+2Fc^2^)/3'
_refine_ls_weighting_scheme calc
_refine_ls_wR_factor_gt 0.0882
_refine_ls_wR_factor_ref 0.1031
_reflns_Friedel_coverage 0.000
_reflns_number_gt 2056
_reflns_number_total 3671
_reflns_threshold_expression 'I > 2\s(I)'
_cod_data_source_file Botes_CGD.cif
_cod_data_source_block 16db19_dbl9aa_os
_cod_depositor_comments 'Adding full bibliography for 4517199--4517212.cif.'
_cod_database_code 4517204
_shelx_shelxl_version_number 2018/3
_shelx_space_group_comment
;
The symmetry employed for this shelxl refinement is uniquely defined
by the following loop, which should always be used as a source of
symmetry information in preference to the above space-group names.
They are only intended as comments.
;
_olex2_refinement_description
;
1. Fixed Uiso
 At 1.2 times of:
  All C(H) groups, All C(H,H) groups
2. Rigid bond restraints
 C12, C13, C14, C15, C16, C17, C18, C19, C20, C21, C22, C23, C24, C25
 with sigma for 1-2 distances of 0.0025 and sigma for 1-3 distances of 0.0025
3. Uiso/Uaniso restraints and constraints
C12 \\sim C13 \\sim C14 \\sim C15 \\sim C16 \\sim C17 \\sim C18 \\sim C19 \\sim
C20 \\sim C21 \\sim C22 \\sim C23 \\sim C24 \\sim C25: within 1.7A with sigma
of 0.01 and sigma for terminal atoms of 0.02
4. Others
 Fixed Sof: C12(0.5) C13(0.5) C14(0.5) H14(0.5) C15(0.5) H15(0.5) C16(0.5)
 H16(0.5) C17(0.5) H17(0.5) C18(0.5) C19(0.5) H19(0.5) C20(0.5) C21(0.5)
 H21(0.5) C22(0.5) H22(0.5) C23(0.5) H23(0.5) C24(0.5) H24(0.5) C25(0.5)
 C26(0.5) H26(0.5) O3(0.5)
5.a Secondary CH2 refined with riding coordinates:
 C5(H5A,H5B)
5.b Aromatic/amide H refined with riding coordinates:
 C7(H7), C8(H8), C9(H9), C10(H10), C11(H11), C14(H14), C15(H15), C16(H16),
 C17(H17), C19(H19), C21(H21), C22(H22), C23(H23), C24(H24), C26(H26)
;
_olex2_submission_special_instructions 'No special instructions were received'

loop_
_space_group_symop_operation_xyz
'x, y, z'
'-x+1/2, y+1/2, -z+1/2'
'-x, -y, -z'
'x-1/2, -y-1/2, z-1/2'

loop_
_atom_site_label
_atom_site_type_symbol
_atom_site_fract_x
_atom_site_fract_y
_atom_site_fract_z
_atom_site_U_iso_or_equiv
_atom_site_adp_type
_atom_site_occupancy
_atom_site_site_symmetry_order
_atom_site_calc_flag
_atom_site_refinement_flags_posn
_atom_site_refinement_flags_adp
_atom_site_refinement_flags_occupancy
_atom_site_disorder_assembly
_atom_site_disorder_group
C1 C 0.8402(3) 0.0735(3) -0.02291(9) 0.0229(5) Uani 1 1 d . . . . .
C2 C 0.6883(3) 0.1528(3) -0.05416(9) 0.0248(5) Uani 1 1 d . . . . .
C3 C 0.8890(3) 0.1307(3) -0.10735(9) 0.0259(5) Uani 1 1 d . . . . .
C4 C 0.9576(3) 0.0627(3) -0.05402(9) 0.0232(5) Uani 1 1 d . . . . .
C5 C 0.6100(3) 0.2515(3) -0.14899(9) 0.0298(6) Uani 1 1 d . . . . .
H5A H 0.672297 0.315760 -0.173839 0.036 Uiso 1 1 calc R . . . .
H5B H 0.533730 0.340562 -0.136146 0.036 Uiso 1 1 calc R . . . .
C6 C 0.5112(3) 0.0992(3) -0.17726(9) 0.0267(5) Uani 1 1 d . . . . .
C7 C 0.3634(3) 0.0456(3) -0.16163(9) 0.0315(6) Uani 1 1 d . . . . .
H7 H 0.322777 0.109371 -0.133906 0.038 Uiso 1 1 calc R . . . .
C8 C 0.2739(4) -0.0985(4) -0.18550(11) 0.0460(7) Uani 1 1 d . . . . .
H8 H 0.172699 -0.134021 -0.174180 0.055 Uiso 1 1 calc R . . . .
C9 C 0.3311(4) -0.1902(4) -0.22557(12) 0.0543(8) Uani 1 1 d . . . . .
H9 H 0.270788 -0.291577 -0.241472 0.065 Uiso 1 1 calc R . . . .
C10 C 0.4749(4) -0.1371(5) -0.24301(11) 0.0594(10) Uani 1 1 d . . . . .
H10 H 0.512157 -0.198940 -0.271639 0.071 Uiso 1 1 calc R . . . .
C11 C 0.5659(3) 0.0073(5) -0.21866(9) 0.0437(7) Uani 1 1 d . . . . .
H11 H 0.666182 0.043357 -0.230453 0.052 Uiso 1 1 calc R . . . .
N1 N 0.7263(2) 0.1839(3) -0.10446(7) 0.0266(5) Uani 1 1 d . . . . .
O1 O 0.55737(19) 0.1851(3) -0.03928(6) 0.0341(4) Uani 1 1 d . . . . .
O2 O 0.9572(2) 0.1380(2) -0.14574(6) 0.0350(5) Uani 1 1 d . . . . .
S1 S 0.83692(7) 0.01253(9) 0.04230(2) 0.02615(16) Uani 1 1 d . . . . .
C12 C 0.876(2) 0.520(4) 0.0327(6) 0.030(2) Uani 0.5 1 d . U P A -1
C13 C 0.852(3) 0.576(5) -0.0259(7) 0.0306(19) Uani 0.5 1 d . U P A -1
C14 C 0.7059(16) 0.656(3) -0.0518(6) 0.0315(19) Uani 0.5 1 d . U P A -1
H14 H 0.616234 0.680230 -0.032950 0.038 Uiso 0.5 1 calc R . P A -1
C15 C 0.6926(14) 0.700(2) -0.1046(5) 0.036(2) Uani 0.5 1 d . U P A -1
H15 H 0.591782 0.747007 -0.122546 0.043 Uiso 0.5 1 calc R . P A -1
C16 C 0.8293(13) 0.673(2) -0.1315(5) 0.041(2) Uani 0.5 1 d . U P A -1
H16 H 0.820427 0.706344 -0.167503 0.049 Uiso 0.5 1 calc R . P A -1
C17 C 0.9723(16) 0.601(3) -0.1074(5) 0.040(2) Uani 0.5 1 d . U P A -1
H17 H 1.062288 0.586152 -0.126731 0.048 Uiso 0.5 1 calc R . P A -1
C18 C 0.991(2) 0.549(5) -0.0542(8) 0.0333(19) Uani 0.5 1 d . U P A -1
C19 C 1.136(3) 0.481(4) -0.0263(6) 0.0347(19) Uani 0.5 1 d . U P A -1
H19 H 1.226843 0.467008 -0.045283 0.042 Uiso 0.5 1 calc R . P A -1
C20 C 1.161(3) 0.435(5) 0.0213(7) 0.0327(19) Uani 0.5 1 d . U P A -1
C21 C 1.3207(17) 0.364(3) 0.0457(7) 0.036(2) Uani 0.5 1 d . U P A -1
H21 H 1.408867 0.355726 0.025299 0.044 Uiso 0.5 1 calc R . P A -1
C22 C 1.3465(14) 0.310(2) 0.0956(5) 0.039(2) Uani 0.5 1 d . U P A -1
H22 H 1.451179 0.261167 0.109795 0.047 Uiso 0.5 1 calc R . P A -1
C23 C 1.2207(12) 0.325(2) 0.1280(5) 0.037(2) Uani 0.5 1 d . U P A -1
H23 H 1.241810 0.286110 0.163610 0.044 Uiso 0.5 1 calc R . P A -1
C24 C 1.0681(15) 0.395(3) 0.1082(6) 0.036(2) Uani 0.5 1 d . U P A -1
H24 H 0.985287 0.407407 0.130465 0.044 Uiso 0.5 1 calc R . P A -1
C25 C 1.033(2) 0.449(4) 0.0537(8) 0.0304(18) Uani 0.5 1 d . U P A -1
C26 C 0.7388(6) 0.5299(7) 0.0599(2) 0.0333(12) Uani 0.5 1 d . . P A -1
H26 H 0.634591 0.550413 0.039108 0.040 Uiso 0.5 1 calc R . P A -1
O3 O 0.7374(5) 0.5161(7) 0.10556(16) 0.0666(14) Uani 0.5 1 d . . P A -1

loop_
_atom_site_aniso_label
_atom_site_aniso_U_11
_atom_site_aniso_U_22
_atom_site_aniso_U_33
_atom_site_aniso_U_23
_atom_site_aniso_U_13
_atom_site_aniso_U_12
C1 0.0231(12) 0.0185(12) 0.0273(12) -0.0021(10) 0.0044(10) -0.0035(10)
C2 0.0275(13) 0.0185(13) 0.0288(13) -0.0034(11) 0.0051(11) -0.0052(10)
C3 0.0265(13) 0.0210(14) 0.0298(13) -0.0008(11) 0.0028(11) -0.0031(10)
C4 0.0228(12) 0.0203(13) 0.0263(12) -0.0014(10) 0.0028(10) -0.0045(9)
C5 0.0290(13) 0.0287(15) 0.0310(13) 0.0054(11) 0.0015(11) 0.0009(11)
C6 0.0273(13) 0.0275(14) 0.0242(12) 0.0029(11) -0.0005(10) 0.0034(11)
C7 0.0352(14) 0.0309(16) 0.0284(12) -0.0008(11) 0.0042(11) -0.0020(11)
C8 0.0452(17) 0.0426(19) 0.0479(17) 0.0017(15) -0.0014(14) -0.0103(14)
C9 0.057(2) 0.043(2) 0.0562(19) -0.0140(17) -0.0156(17) -0.0033(16)
C10 0.069(2) 0.065(3) 0.0430(18) -0.0262(18) 0.0010(17) 0.0183(19)
C11 0.0403(15) 0.060(2) 0.0314(13) -0.0031(16) 0.0088(12) 0.0097(16)
N1 0.0193(10) 0.0298(12) 0.0299(11) 0.0017(10) 0.0002(9) -0.0009(9)
O1 0.0237(9) 0.0385(12) 0.0410(10) -0.0013(9) 0.0074(8) 0.0034(8)
O2 0.0354(10) 0.0424(12) 0.0294(9) 0.0062(9) 0.0121(8) 0.0004(8)
S1 0.0232(3) 0.0304(4) 0.0260(3) 0.0010(3) 0.0075(2) 0.0007(3)
C12 0.041(4) 0.018(5) 0.035(3) 0.000(4) 0.012(3) -0.007(4)
C13 0.044(3) 0.015(4) 0.033(3) -0.003(3) 0.008(2) -0.010(4)
C14 0.043(4) 0.014(4) 0.038(3) 0.001(3) 0.007(3) -0.015(4)
C15 0.053(5) 0.016(3) 0.038(4) 0.004(3) 0.005(3) -0.013(4)
C16 0.060(6) 0.029(4) 0.034(3) 0.003(3) 0.009(3) -0.016(5)
C17 0.053(5) 0.033(5) 0.036(3) -0.006(3) 0.011(3) -0.016(5)
C18 0.045(4) 0.022(5) 0.034(3) -0.005(3) 0.011(2) -0.013(4)
C19 0.042(3) 0.027(5) 0.036(3) -0.017(4) 0.008(3) -0.014(4)
C20 0.039(3) 0.016(5) 0.044(3) -0.005(4) 0.010(2) -0.008(4)
C21 0.037(3) 0.020(5) 0.053(4) 0.001(3) 0.011(3) -0.011(4)
C22 0.035(4) 0.027(4) 0.054(5) 0.002(4) 0.005(3) -0.013(4)
C23 0.039(5) 0.027(4) 0.044(3) 0.004(3) 0.002(3) -0.011(4)
C24 0.042(5) 0.024(4) 0.044(3) 0.002(3) 0.008(3) -0.004(5)
C25 0.040(4) 0.013(4) 0.039(3) -0.002(3) 0.007(2) -0.007(4)
C26 0.030(3) 0.023(3) 0.048(3) 0.000(3) 0.007(2) 0.004(2)
O3 0.051(2) 0.103(4) 0.050(2) 0.011(3) 0.020(2) 0.019(3)

loop_
_atom_type_symbol
_atom_type_description
_atom_type_scat_dispersion_real
_atom_type_scat_dispersion_imag
_atom_type_scat_source
C C 0.0033 0.0016 'International Tables Vol C Tables 4.2.6.8 and 6.1.1.4'
H H 0.0000 0.0000 'International Tables Vol C Tables 4.2.6.8 and 6.1.1.4'
N N 0.0061 0.0033 'International Tables Vol C Tables 4.2.6.8 and 6.1.1.4'
O O 0.0106 0.0060 'International Tables Vol C Tables 4.2.6.8 and 6.1.1.4'
S S 0.1246 0.1234 'International Tables Vol C Tables 4.2.6.8 and 6.1.1.4'

loop_
_geom_angle_atom_site_label_1
_geom_angle_atom_site_label_2
_geom_angle_atom_site_label_3
_geom_angle
_geom_angle_site_symmetry_3
C2 C1 S1 119.48(15) .
C4 C1 C2 108.2(2) .
C4 C1 S1 132.35(19) .
N1 C2 C1 106.55(17) .
O1 C2 C1 127.5(2) .
O1 C2 N1 126.0(2) .
N1 C3 C4 106.22(18) .
O2 C3 C4 127.8(2) .
O2 C3 N1 126.0(2) .
C1 C4 C3 108.9(2) .
C1 C4 S1 131.85(18) 3_755
C3 C4 S1 119.22(15) 3_755
H5A C5 H5B 107.9 .
C6 C5 H5A 109.3 .
C6 C5 H5B 109.3 .
N1 C5 H5A 109.3 .
N1 C5 H5B 109.3 .
N1 C5 C6 111.8(2) .
C7 C6 C5 120.1(2) .
C7 C6 C11 118.4(2) .
C11 C6 C5 121.5(2) .
C6 C7 H7 119.4 .
C8 C7 C6 121.2(2) .
C8 C7 H7 119.4 .
C7 C8 H8 120.1 .
C9 C8 C7 119.7(3) .
C9 C8 H8 120.1 .
C8 C9 H9 119.7 .
C8 C9 C10 120.6(3) .
C10 C9 H9 119.7 .
C9 C10 H10 120.1 .
C9 C10 C11 119.7(3) .
C11 C10 H10 120.1 .
C6 C11 C10 120.4(2) .
C6 C11 H11 119.8 .
C10 C11 H11 119.8 .
C2 N1 C3 110.13(19) .
C2 N1 C5 125.17(18) .
C3 N1 C5 124.59(18) .
C1 S1 C4 95.77(10) 3_755
C25 C12 C13 116.7(18) .
C26 C12 C13 118.4(12) .
C26 C12 C25 124.7(13) .
C14 C13 C12 123.3(13) .
C14 C13 C18 119.4(12) .
C18 C13 C12 117.2(17) .
C13 C14 H14 119.9 .
C15 C14 C13 120.1(10) .
C15 C14 H14 119.9 .
C14 C15 H15 120.2 .
C14 C15 C16 119.6(9) .
C16 C15 H15 120.2 .
C15 C16 H16 119.2 .
C17 C16 C15 121.5(9) .
C17 C16 H16 119.2 .
C16 C17 H17 119.3 .
C16 C17 C18 121.3(10) .
C18 C17 H17 119.3 .
C17 C18 C13 117.8(13) .
C19 C18 C13 117.5(18) .
C19 C18 C17 124.6(14) .
C18 C19 H19 116.3 .
C20 C19 C18 127(2) .
C20 C19 H19 116.3 .
C19 C20 C21 121.4(15) .
C19 C20 C25 121(2) .
C25 C20 C21 117.1(13) .
C20 C21 H21 119.1 .
C22 C21 C20 121.8(10) .
C22 C21 H21 119.1 .
C21 C22 H22 119.4 .
C21 C22 C23 121.2(9) .
C23 C22 H22 119.4 .
C22 C23 H23 119.8 .
C24 C23 C22 120.3(10) .
C24 C23 H23 119.8 .
C23 C24 H24 119.9 .
C23 C24 C25 120.3(10) .
C25 C24 H24 119.9 .
C12 C25 C20 119.9(18) .
C12 C25 C24 120.9(13) .
C20 C25 C24 119.2(12) .
C12 C26 H26 116.1 .
O3 C26 C12 127.9(7) .
O3 C26 H26 116.1 .

loop_
_geom_bond_atom_site_label_1
_geom_bond_atom_site_label_2
_geom_bond_distance
_geom_bond_site_symmetry_2
C1 C2 1.495(3) .
C1 C4 1.335(3) .
C1 S1 1.739(2) .
C2 N1 1.391(3) .
C2 O1 1.208(2) .
C3 C4 1.491(3) .
C3 N1 1.395(3) .
C3 O2 1.202(2) .
C4 S1 1.750(2) 3_755
C5 H5A 0.9900 .
C5 H5B 0.9900 .
C5 C6 1.501(3) .
C5 N1 1.465(3) .
C6 C7 1.382(3) .
C6 C11 1.386(3) .
C7 H7 0.9500 .
C7 C8 1.376(4) .
C8 H8 0.9500 .
C8 C9 1.367(4) .
C9 H9 0.9500 .
C9 C10 1.371(4) .
C10 H10 0.9500 .
C10 C11 1.388(4) .
C11 H11 0.9500 .
C12 C13 1.55(2) .
C12 C25 1.420(19) .
C12 C26 1.40(2) .
C13 C14 1.41(2) .
C13 C18 1.445(16) .
C14 H14 0.9500 .
C14 C15 1.383(12) .
C15 H15 0.9500 .
C15 C16 1.408(9) .
C16 H16 0.9500 .
C16 C17 1.346(13) .
C17 H17 0.9500 .
C17 C18 1.41(2) .
C18 C19 1.38(2) .
C19 H19 0.9500 .
C19 C20 1.26(2) .
C20 C21 1.46(2) .
C20 C25 1.427(15) .
C21 H21 0.9500 .
C21 C22 1.331(14) .
C22 H22 0.9500 .
C22 C23 1.415(10) .
C23 H23 0.9500 .
C23 C24 1.375(12) .
C24 H24 0.9500 .
C24 C25 1.44(2) .
C26 H26 0.9500 .
C26 O3 1.179(6) .

loop_
_geom_hbond_atom_site_label_D
_geom_hbond_atom_site_label_H
_geom_hbond_atom_site_label_A
_geom_hbond_distance_DH
_geom_hbond_distance_HA
_geom_hbond_distance_DA
_geom_hbond_angle_DHA
_geom_hbond_site_symmetry_A
_geom_hbond_publ_flag
C5 H5B O3 0.99 2.67 3.617(5) 160.9 3_665 yes
C26 H26 O1 0.95 2.49 3.179(5) 129.4 3_665 yes

loop_
_geom_torsion_atom_site_label_1
_geom_torsion_atom_site_label_2
_geom_torsion_atom_site_label_3
_geom_torsion_atom_site_label_4
_geom_torsion
_geom_torsion_site_symmetry_4
C1 C2 N1 C3 0.0(3) .
C1 C2 N1 C5 176.4(2) .
C2 C1 C4 C3 -1.0(3) .
C2 C1 C4 S1 178.74(18) 3_755
C2 C1 S1 C4 -179.31(18) 3_755
C4 C1 C2 N1 0.6(3) .
C4 C1 C2 O1 -179.2(2) .
C4 C1 S1 C4 1.5(3) 3_755
C4 C3 N1 C2 -0.6(3) .
C4 C3 N1 C5 -177.0(2) .
C5 C6 C7 C8 -177.3(2) .
C5 C6 C11 C10 177.8(3) .
C6 C5 N1 C2 -85.4(3) .
C6 C5 N1 C3 90.5(3) .
C6 C7 C8 C9 -0.3(4) .
C7 C6 C11 C10 -1.1(4) .
C7 C8 C9 C10 -1.6(5) .
C8 C9 C10 C11 2.1(5) .
C9 C10 C11 C6 -0.7(5) .
C11 C6 C7 C8 1.6(4) .
N1 C3 C4 C1 1.0(3) .
N1 C3 C4 S1 -178.76(16) 3_755
N1 C5 C6 C7 89.0(3) .
N1 C5 C6 C11 -89.9(3) .
O1 C2 N1 C3 179.8(2) .
O1 C2 N1 C5 -3.8(4) .
O2 C3 C4 C1 -178.4(2) .
O2 C3 C4 S1 1.9(3) 3_755
O2 C3 N1 C2 178.8(2) .
O2 C3 N1 C5 2.4(4) .
S1 C1 C2 N1 -178.76(16) .
S1 C1 C2 O1 1.5(3) .
S1 C1 C4 C3 178.29(19) .
S1 C1 C4 S1 -2.0(4) 3_755
C12 C13 C14 C15 -179(2) .
C12 C13 C18 C17 -179(3) .
C12 C13 C18 C19 -2(4) .
C13 C12 C25 C20 1(4) .
C13 C12 C25 C24 179(2) .
C13 C12 C26 O3 -169.3(19) .
C13 C14 C15 C16 -4(2) .
C13 C18 C19 C20 2(5) .
C14 C13 C18 C17 -1(4) .
C14 C13 C18 C19 176(3) .
C14 C15 C16 C17 2(2) .
C15 C16 C17 C18 0(3) .
C16 C17 C18 C13 -1(4) .
C16 C17 C18 C19 -178(3) .
C17 C18 C19 C20 179(3) .
C18 C13 C14 C15 3(4) .
C18 C19 C20 C21 180(3) .
C18 C19 C20 C25 0(5) .
C19 C20 C21 C22 -178(3) .
C19 C20 C25 C12 -1(5) .
C19 C20 C25 C24 -180(3) .
C20 C21 C22 C23 -2(3) .
C21 C20 C25 C12 179(3) .
C21 C20 C25 C24 0(4) .
C21 C22 C23 C24 0(2) .
C22 C23 C24 C25 2(3) .
C23 C24 C25 C12 180(2) .
C23 C24 C25 C20 -2(3) .
C25 C12 C13 C14 -177(2) .
C25 C12 C13 C18 1(4) .
C25 C12 C26 O3 16(3) .
C25 C20 C21 C22 2(4) .
C26 C12 C13 C14 7(4) .
C26 C12 C13 C18 -175(2) .
C26 C12 C25 C20 176(3) .
C26 C12 C25 C24 -6(4) .
